data_2213672
loop_
_publ_author_name
'Guo, Huan-Mei'
'Jian, Fang-Fang'
'Wang, Jing'
'Huang, Ben-Yu'
'Zhang, Yun-chen'

_publ_section_title
;
 3-(4-Fluorophenyl)-1-phenyl-5-(<i>p</i>-tolyl)-2-pyrazoline
;
_journal_coeditor_code BH2102
_journal_issue 6
_journal_name_full 'Acta Crystallographica Section E'
_journal_page_first o2980
_journal_page_last o2980
_journal_paper_doi 10.1107/S1600536807024634
_journal_volume 63
_journal_year 2007
_chemical_formula_iupac 'C22 H19 F N2'
_chemical_formula_moiety 'C22 H19 F N2'
_chemical_formula_sum 'C22 H19 F N2'
_chemical_formula_weight 330.39
_chemical_name_systematic
;
3-(4-Fluorophenyl)-1-phenyl-5-(<i>p</i>-tolyl)-2-pyrazoline
;
_space_group_IT_number 14
_symmetry_cell_setting monoclinic
_symmetry_space_group_name_Hall '-P 2ybc'
_symmetry_space_group_name_H-M 'P 1 21/c 1'
_atom_sites_solution_hydrogens geom
_atom_sites_solution_primary direct
_atom_sites_solution_secondary difmap
_audit_creation_method SHELXL97
_cell_angle_alpha 90.00
_cell_angle_beta 108.913(19)
_cell_angle_gamma 90.00
_cell_formula_units_Z 4
_cell_length_a 20.050(2)
_cell_length_b 5.588(3)
_cell_length_c 16.480(2)
_cell_measurement_reflns_used 1300
_cell_measurement_temperature 294(2)
_cell_measurement_theta_max 22.87
_cell_measurement_theta_min 2.48
_cell_volume 1746.7(10)
_computing_cell_refinement 'SAINT (Bruker, 1997)'
_computing_data_collection 'SMART (Bruker, 1997)'
_computing_data_reduction SAINT
_computing_molecular_graphics 'SHELXTL (Bruker, 1997)'
_computing_publication_material SHELXTL
_computing_structure_refinement 'SHELXL97 (Sheldrick, 1997)'
_computing_structure_solution 'SHELXS97 (Sheldrick, 1997)'
_diffrn_ambient_temperature 294(2)
_diffrn_measured_fraction_theta_full 0.996
_diffrn_measured_fraction_theta_max 0.996
_diffrn_measurement_device_type 'Bruker SMART CCD area-detector'
_diffrn_measurement_method '\f and \w'
_diffrn_radiation_monochromator graphite
_diffrn_radiation_source 'fine-focus sealed tube'
_diffrn_radiation_type MoK\a
_diffrn_radiation_wavelength 0.71073
_diffrn_reflns_av_R_equivalents 0.0892
_diffrn_reflns_av_sigmaI/netI 0.1990
_diffrn_reflns_limit_h_max 23
_diffrn_reflns_limit_h_min -23
_diffrn_reflns_limit_k_max 5
_diffrn_reflns_limit_k_min -6
_diffrn_reflns_limit_l_max 19
_diffrn_reflns_limit_l_min -16
_diffrn_reflns_number 8200
_diffrn_reflns_theta_full 25.02
_diffrn_reflns_theta_max 25.02
_diffrn_reflns_theta_min 1.07
_diffrn_standards_decay_% 0
_diffrn_standards_interval_count 0
_diffrn_standards_interval_time 0
_diffrn_standards_number 0
_exptl_absorpt_coefficient_mu 0.081
_exptl_absorpt_correction_T_max 0.9839
_exptl_absorpt_correction_T_min 0.9760
_exptl_absorpt_correction_type multi-scan
_exptl_absorpt_process_details '(SADABS; Bruker, 1997)'
_exptl_crystal_colour yellow
_exptl_crystal_density_diffrn 1.256
_exptl_crystal_density_method 'not measured'
_exptl_crystal_description block
_exptl_crystal_F_000 696
_exptl_crystal_size_max 0.30
_exptl_crystal_size_mid 0.24
_exptl_crystal_size_min 0.20
_refine_diff_density_max 0.172
_refine_diff_density_min -0.192
_refine_ls_extinction_coef 0.011(3)
_refine_ls_extinction_expression Fc^*^=kFc[1+0.001xFc^2^\l^3^/sin(2\q)]^-1/4^
_refine_ls_extinction_method SHELXL97
_refine_ls_goodness_of_fit_ref 0.913
_refine_ls_hydrogen_treatment constr
_refine_ls_matrix_type full
_refine_ls_number_parameters 228
_refine_ls_number_reflns 3081
_refine_ls_number_restraints 0
_refine_ls_restrained_S_all 0.913
_refine_ls_R_factor_all 0.1395
_refine_ls_R_factor_gt 0.0608
_refine_ls_shift/su_max 0.000
_refine_ls_shift/su_mean 0.000
_refine_ls_structure_factor_coef Fsqd
_refine_ls_weighting_details 'calc w=1/[\s^2^(Fo^2^)] where P=(Fo^2^+2Fc^2^)/3'
_refine_ls_weighting_scheme calc
_refine_ls_wR_factor_gt 0.1573
_refine_ls_wR_factor_ref 0.2223
_reflns_number_gt 1371
_reflns_number_total 3081
_reflns_threshold_expression I>2\s(I)
_cod_data_source_file bh2102.cif
_cod_data_source_block I
_cod_original_cell_volume 1747(4)
_cod_original_sg_symbol_H-M 'P 21/c'
_cod_database_code 2213672

loop_
_symmetry_equiv_pos_as_xyz
'x, y, z'
'-x, y+1/2, -z+1/2'
'-x, -y, -z'
'x, -y-1/2, z-1/2'

loop_
_atom_site_type_symbol
_atom_site_label
_atom_site_fract_x
_atom_site_fract_y
_atom_site_fract_z
_atom_site_U_iso_or_equiv
_atom_site_adp_type
_atom_site_calc_flag
_atom_site_refinement_flags
_atom_site_occupancy
F F1 0.47935(9) 0.2677(5) 0.44618(15) 0.0950(9) Uani d . 1
N N1 0.67472(13) 0.4524(6) 0.21806(17) 0.0555(9) Uani d . 1
N N2 0.72962(13) 0.4153(6) 0.18606(18) 0.0629(9) Uani d . 1
C C1 0.57510(17) 0.4651(7) 0.3086(2) 0.0578(10) Uani d . 1
H H1 0.5744 0.5909 0.2714 0.069 Uiso calc R 1
C C2 0.52539(17) 0.4577(7) 0.3500(2) 0.0616(11) Uani d . 1
H H2 0.4909 0.5754 0.3405 0.074 Uiso calc R 1
C C3 0.52810(16) 0.2733(8) 0.4051(2) 0.0640(12) Uani d . 1
C C4 0.57658(18) 0.0955(8) 0.4198(2) 0.0663(11) Uani d . 1
H H4 0.5765 -0.0293 0.4571 0.080 Uiso calc R 1
C C5 0.62618(17) 0.1041(7) 0.3778(2) 0.0576(10) Uani d . 1
H H5 0.6601 -0.0156 0.3875 0.069 Uiso calc R 1
C C6 0.62597(15) 0.2896(7) 0.3213(2) 0.0505(9) Uani d . 1
C C7 0.67859(15) 0.2964(7) 0.2776(2) 0.0505(9) Uani d . 1
C C8 0.73981(17) 0.1281(7) 0.2917(2) 0.0621(11) Uani d . 1
H H8A 0.7238 -0.0321 0.2721 0.074 Uiso calc R 1
H H8B 0.7682 0.1217 0.3518 0.074 Uiso calc R 1
C C9 0.78135(16) 0.2389(7) 0.2373(2) 0.0564(10) Uani d . 1
H H9 0.7900 0.1168 0.1992 0.068 Uiso calc R 1
C C10 0.85006(16) 0.3557(7) 0.2878(2) 0.0541(10) Uani d . 1
C C11 0.91418(18) 0.2616(7) 0.2897(2) 0.0645(11) Uani d . 1
H H11 0.9154 0.1203 0.2604 0.077 Uiso calc R 1
C C12 0.97669(19) 0.3746(9) 0.3345(3) 0.0728(13) Uani d . 1
H H12 1.0192 0.3065 0.3351 0.087 Uiso calc R 1
C C13 0.97758(19) 0.5875(8) 0.3786(2) 0.0674(12) Uani d . 1
C C14 0.91340(19) 0.6792(8) 0.3770(2) 0.0700(11) Uani d . 1
H H14 0.9122 0.8205 0.4063 0.084 Uiso calc R 1
C C15 0.85109(19) 0.5671(8) 0.3333(2) 0.0629(11) Uani d . 1
H H15 0.8087 0.6336 0.3339 0.075 Uiso calc R 1
C C16 1.04571(19) 0.7126(9) 0.4272(3) 0.0934(15) Uani d . 1
H H16A 1.0464 0.8690 0.4033 0.140 Uiso calc R 1
H H16B 1.0849 0.6210 0.4227 0.140 Uiso calc R 1
H H16C 1.0492 0.7273 0.4865 0.140 Uiso calc R 1
C C17 0.73954(16) 0.5733(7) 0.1260(2) 0.0510(10) Uani d . 1
C C18 0.79532(18) 0.5398(8) 0.0943(2) 0.0677(12) Uani d . 1
H H18 0.8257 0.4106 0.1129 0.081 Uiso calc R 1
C C19 0.80556(19) 0.6973(9) 0.0355(2) 0.0763(13) Uani d . 1
H H19 0.8439 0.6755 0.0162 0.092 Uiso calc R 1
C C20 0.76105(19) 0.8849(9) 0.0048(2) 0.0723(12) Uani d . 1
H H20 0.7683 0.9895 -0.0354 0.087 Uiso calc R 1
C C21 0.70498(17) 0.9152(8) 0.0348(2) 0.0686(12) Uani d . 1
H H21 0.6739 1.0415 0.0140 0.082 Uiso calc R 1
C C22 0.69399(16) 0.7640(7) 0.0945(2) 0.0572(11) Uani d . 1
H H22 0.6559 0.7888 0.1140 0.069 Uiso calc R 1

loop_
_atom_site_aniso_label
_atom_site_aniso_U_11
_atom_site_aniso_U_22
_atom_site_aniso_U_33
_atom_site_aniso_U_12
_atom_site_aniso_U_13
_atom_site_aniso_U_23
F1 0.0643(13) 0.129(2) 0.1097(19) -0.0038(14) 0.0529(13) 0.0221(16)
N1 0.0469(15) 0.075(2) 0.0486(17) 0.0069(16) 0.0208(14) 0.0043(17)
N2 0.0556(16) 0.082(2) 0.0600(18) 0.0223(17) 0.0312(15) 0.0262(18)
C1 0.0478(19) 0.073(3) 0.051(2) 0.000(2) 0.0143(18) 0.008(2)
C2 0.0445(19) 0.080(3) 0.060(2) 0.004(2) 0.0172(18) 0.002(2)
C3 0.0378(18) 0.100(4) 0.058(2) -0.014(2) 0.0207(18) 0.004(2)
C4 0.053(2) 0.084(3) 0.065(2) -0.013(2) 0.023(2) 0.014(2)
C5 0.0502(19) 0.066(3) 0.058(2) -0.006(2) 0.0187(18) 0.005(2)
C6 0.0395(17) 0.068(3) 0.0424(18) -0.0103(19) 0.0103(15) -0.003(2)
C7 0.0457(18) 0.066(3) 0.0413(18) 0.0001(19) 0.0157(16) 0.002(2)
C8 0.059(2) 0.068(3) 0.063(2) 0.004(2) 0.0263(18) 0.005(2)
C9 0.056(2) 0.065(3) 0.055(2) 0.012(2) 0.0271(18) 0.011(2)
C10 0.053(2) 0.065(3) 0.052(2) 0.010(2) 0.0276(18) 0.011(2)
C11 0.061(2) 0.069(3) 0.073(3) 0.010(2) 0.035(2) 0.003(2)
C12 0.057(2) 0.087(4) 0.083(3) 0.012(2) 0.035(2) 0.020(3)
C13 0.066(2) 0.081(3) 0.062(2) -0.004(3) 0.031(2) 0.015(2)
C14 0.074(3) 0.073(3) 0.071(3) -0.004(2) 0.035(2) -0.002(2)
C15 0.061(2) 0.069(3) 0.067(2) 0.011(2) 0.031(2) 0.004(2)
C16 0.077(3) 0.111(4) 0.093(3) -0.022(3) 0.028(2) 0.014(3)
C17 0.0434(18) 0.071(3) 0.0363(18) 0.0020(19) 0.0091(16) 0.0070(19)
C18 0.064(2) 0.090(3) 0.057(2) 0.014(2) 0.030(2) 0.017(2)
C19 0.058(2) 0.119(4) 0.057(2) 0.007(3) 0.026(2) 0.015(3)
C20 0.062(2) 0.103(4) 0.053(2) -0.006(3) 0.019(2) 0.022(2)
C21 0.056(2) 0.084(3) 0.059(2) 0.002(2) 0.0089(19) 0.020(2)
C22 0.0396(18) 0.080(3) 0.048(2) 0.001(2) 0.0085(16) 0.009(2)

loop_
_atom_type_symbol
_atom_type_description
_atom_type_scat_dispersion_real
_atom_type_scat_dispersion_imag
_atom_type_scat_source
C C 0.0033 0.0016 'International Tables Vol C Tables 4.2.6.8 and 6.1.1.4'
H H 0.0000 0.0000 'International Tables Vol C Tables 4.2.6.8 and 6.1.1.4'
N N 0.0061 0.0033 'International Tables Vol C Tables 4.2.6.8 and 6.1.1.4'
F F 0.0171 0.0103 'International Tables Vol C Tables 4.2.6.8 and 6.1.1.4'

loop_
_geom_angle_atom_site_label_1
_geom_angle_atom_site_label_2
_geom_angle_atom_site_label_3
_geom_angle
C7 N1 N2 109.2(3)
N1 N2 C17 119.5(3)
N1 N2 C9 112.3(3)
C17 N2 C9 126.5(3)
C2 C1 C6 121.4(3)
C2 C1 H1 119.3
C6 C1 H1 119.3
C3 C2 C1 118.3(3)
C3 C2 H2 120.9
C1 C2 H2 120.9
C4 C3 F1 119.0(4)
C4 C3 C2 122.9(3)
F1 C3 C2 118.1(4)
C3 C4 C5 118.4(4)
C3 C4 H4 120.8
C5 C4 H4 120.8
C4 C5 C6 120.9(4)
C4 C5 H5 119.6
C6 C5 H5 119.6
C1 C6 C5 118.2(3)
C1 C6 C7 121.6(3)
C5 C6 C7 120.3(3)
N1 C7 C6 121.1(3)
N1 C7 C8 112.6(3)
C6 C7 C8 126.3(3)
C7 C8 C9 103.1(3)
C7 C8 H8A 111.1
C9 C8 H8A 111.1
C7 C8 H8B 111.1
C9 C8 H8B 111.1
H8A C8 H8B 109.1
N2 C9 C10 111.9(3)
N2 C9 C8 100.9(2)
C10 C9 C8 115.0(3)
N2 C9 H9 109.6
C10 C9 H9 109.6
C8 C9 H9 109.6
C11 C10 C15 117.3(3)
C11 C10 C9 121.7(3)
C15 C10 C9 121.0(3)
C10 C11 C12 120.9(4)
C10 C11 H11 119.5
C12 C11 H11 119.5
C11 C12 C13 121.7(4)
C11 C12 H12 119.2
C13 C12 H12 119.2
C14 C13 C12 117.0(4)
C14 C13 C16 121.1(4)
C12 C13 C16 121.9(4)
C15 C14 C13 121.7(4)
C15 C14 H14 119.2
C13 C14 H14 119.2
C14 C15 C10 121.4(3)
C14 C15 H15 119.3
C10 C15 H15 119.3
C13 C16 H16A 109.5
C13 C16 H16B 109.5
H16A C16 H16B 109.5
C13 C16 H16C 109.5
H16A C16 H16C 109.5
H16B C16 H16C 109.5
N2 C17 C22 121.7(3)
N2 C17 C18 120.0(3)
C22 C17 C18 118.2(3)
C19 C18 C17 120.1(4)
C19 C18 H18 120.0
C17 C18 H18 120.0
C20 C19 C18 121.7(3)
C20 C19 H19 119.1
C18 C19 H19 119.1
C19 C20 C21 118.3(3)
C19 C20 H20 120.9
C21 C20 H20 120.9
C22 C21 C20 121.5(4)
C22 C21 H21 119.2
C20 C21 H21 119.2
C21 C22 C17 120.2(3)
C21 C22 H22 119.9
C17 C22 H22 119.9

loop_
_geom_bond_atom_site_label_1
_geom_bond_atom_site_label_2
_geom_bond_distance
F1 C3 1.358(4)
N1 C7 1.296(4)
N1 N2 1.382(3)
N2 C17 1.388(4)
N2 C9 1.481(4)
C1 C2 1.378(4)
C1 C6 1.381(5)
C1 H1 0.9300
C2 C3 1.363(5)
C2 H2 0.9300
C3 C4 1.356(5)
C4 C5 1.384(4)
C4 H4 0.9300
C5 C6 1.392(5)
C5 H5 0.9300
C6 C7 1.459(4)
C7 C8 1.503(5)
C8 C9 1.538(4)
C8 H8A 0.9700
C8 H8B 0.9700
C9 C10 1.508(5)
C9 H9 0.9800
C10 C11 1.380(5)
C10 C15 1.395(5)
C11 C12 1.384(5)
C11 H11 0.9300
C12 C13 1.392(6)
C12 H12 0.9300
C13 C14 1.377(5)
C13 C16 1.512(5)
C14 C15 1.375(5)
C14 H14 0.9300
C15 H15 0.9300
C16 H16A 0.9600
C16 H16B 0.9600
C16 H16C 0.9600
C17 C22 1.390(5)
C17 C18 1.392(4)
C18 C19 1.373(5)
C18 H18 0.9300
C19 C20 1.363(6)
C19 H19 0.9300
C20 C21 1.377(5)
C20 H20 0.9300
C21 C22 1.368(5)
C21 H21 0.9300
C22 H22 0.9300

loop_
_geom_torsion_atom_site_label_1
_geom_torsion_atom_site_label_2
_geom_torsion_atom_site_label_3
_geom_torsion_atom_site_label_4
_geom_torsion
C7 N1 N2 C17 -175.0(3)
C7 N1 N2 C9 -8.9(4)
C6 C1 C2 C3 0.9(5)
C1 C2 C3 C4 -1.2(6)
C1 C2 C3 F1 179.5(3)
F1 C3 C4 C5 -179.7(3)
C2 C3 C4 C5 1.1(6)
C3 C4 C5 C6 -0.6(5)
C2 C1 C6 C5 -0.4(5)
C2 C1 C6 C7 179.9(3)
C4 C5 C6 C1 0.3(5)
C4 C5 C6 C7 180.0(3)
N2 N1 C7 C6 -178.4(3)
N2 N1 C7 C8 -0.5(4)
C1 C6 C7 N1 -7.8(5)
C5 C6 C7 N1 172.5(3)
C1 C6 C7 C8 174.6(3)
C5 C6 C7 C8 -5.1(5)
N1 C7 C8 C9 8.9(4)
C6 C7 C8 C9 -173.3(3)
N1 N2 C9 C10 -109.1(3)
C17 N2 C9 C10 55.8(4)
N1 N2 C9 C8 13.7(4)
C17 N2 C9 C8 178.6(3)
C7 C8 C9 N2 -12.6(3)
C7 C8 C9 C10 108.0(3)
N2 C9 C10 C11 -133.7(3)
C8 C9 C10 C11 112.0(4)
N2 C9 C10 C15 44.9(4)
C8 C9 C10 C15 -69.4(4)
C15 C10 C11 C12 -0.4(5)
C9 C10 C11 C12 178.3(3)
C10 C11 C12 C13 -0.6(6)
C11 C12 C13 C14 1.1(6)
C11 C12 C13 C16 -179.6(3)
C12 C13 C14 C15 -0.6(6)
C16 C13 C14 C15 -179.9(3)
C13 C14 C15 C10 -0.5(6)
C11 C10 C15 C14 1.0(5)
C9 C10 C15 C14 -177.7(3)
N1 N2 C17 C22 -2.5(5)
C9 N2 C17 C22 -166.4(3)
N1 N2 C17 C18 179.0(3)
C9 N2 C17 C18 15.1(5)
N2 C17 C18 C19 -179.4(4)
C22 C17 C18 C19 2.1(5)
C17 C18 C19 C20 -1.9(6)
C18 C19 C20 C21 0.5(6)
C19 C20 C21 C22 0.6(6)
C20 C21 C22 C17 -0.4(6)
N2 C17 C22 C21 -179.5(3)
C18 C17 C22 C21 -0.9(5)
